data_7248945
loop_
_publ_author_name
'Kumar, Sachin'
'Lal, Bajrang'
'Singh, Gurleen'
Muskan,
'Tittal, Ram Kumar'
'Singh, Jandeep'
'Vikas D., Ghule'
'Sharma, Renu'

_publ_section_title
;
 5-Aminoisophthalate-based kojic acid-appended bis-1,2,3-triazole: a
 fluorescent chemosensor for Cu2+ sensing and in silico study
;
_journal_issue 29
_journal_name_full 'RSC Advances'
_journal_page_first 20908
_journal_page_last 20922
_journal_paper_doi 10.1039/D4RA02372B
_journal_volume 14
_journal_year 2024
_chemical_formula_moiety 'C13.75 H10.75 N O4'
_chemical_formula_sum 'C13.75 H10.75 N O4'
_chemical_formula_weight 253.90
_space_group_crystal_system monoclinic
_space_group_IT_number 14
_space_group_name_Hall '-P 2ybc'
_space_group_name_H-M_alt 'P 1 21/c 1'
_atom_sites_solution_hydrogens mixed
_atom_sites_solution_primary dual
_audit_creation_date 2023-10-07
_audit_creation_method
;
Olex2 1.3
(compiled 2020.11.12 svn.r5f609507 for OlexSys, GUI svn.r6408)
;
_audit_update_record
;
2023-10-11 deposited with the CCDC.	2024-05-31 downloaded from the CCDC.
;
_cell_angle_alpha 90
_cell_angle_beta 94.722(10)
_cell_angle_gamma 90
_cell_formula_units_Z 4
_cell_length_a 4.7711(6)
_cell_length_b 13.430(5)
_cell_length_c 19.544(2)
_cell_measurement_reflns_used 794
_cell_measurement_temperature 216(50)
_cell_measurement_theta_max 27.9910
_cell_measurement_theta_min 3.4850
_cell_volume 1248.0(5)
_computing_cell_refinement 'CrysAlisPro 1.171.42.69a (Rigaku OD, 2022)'
_computing_data_collection 'CrysAlisPro 1.171.42.69a (Rigaku OD, 2022)'
_computing_data_reduction 'CrysAlisPro 1.171.42.69a (Rigaku OD, 2022)'
_computing_molecular_graphics 'Olex2 1.3 (Dolomanov et al., 2009)'
_computing_publication_material 'Olex2 1.3 (Dolomanov et al., 2009)'
_computing_structure_refinement 'SHELXL 2016/4 (Sheldrick, 2015)'
_computing_structure_solution 'SHELXT 2014/5 (Sheldrick, 2014)'
_diffrn_ambient_environment N~2~
_diffrn_ambient_temperature 216(50)
_diffrn_detector 'Hybrid Pixel Array Detector'
_diffrn_detector_area_resol_mean 10.0000
_diffrn_detector_type HyPix
_diffrn_measured_fraction_theta_full 'ACTA 50'
_diffrn_measured_fraction_theta_max 0.512
_diffrn_measurement_details
;
List of Runs (angles in degrees, time in seconds):

  # Type    Start    End  Width  t~exp~   \w     \q     \k     \f   Frames
#--------------------------------------------------------------------------
  1  \w    -42.00   8.00   0.50    4.00    --   -4.91 -38.00  60.00  100
;
_diffrn_measurement_device 'four-circle diffractometer'
_diffrn_measurement_device_type 'XtaLAB Synergy, Single source at home/near, HyPix'
_diffrn_measurement_method '\w scans'
_diffrn_orient_matrix_type 'CrysAlisPro convention (1999,Acta A55,543-557)'
_diffrn_orient_matrix_UB_11 0.0352649000
_diffrn_orient_matrix_UB_12 0.0453836000
_diffrn_orient_matrix_UB_13 -0.0157416000
_diffrn_orient_matrix_UB_21 0.0179425000
_diffrn_orient_matrix_UB_22 0.0231573000
_diffrn_orient_matrix_UB_23 0.0326851000
_diffrn_orient_matrix_UB_31 0.1438228000
_diffrn_orient_matrix_UB_32 -0.0140406000
_diffrn_orient_matrix_UB_33 0.0028530000
_diffrn_radiation_monochromator mirror
_diffrn_radiation_probe x-ray
_diffrn_radiation_type 'Mo K\a'
_diffrn_radiation_wavelength 0.71073
_diffrn_reflns_av_R_equivalents 0.0276
_diffrn_reflns_av_unetI/netI 0.0507
_diffrn_reflns_Laue_measured_fraction_full 0.512
_diffrn_reflns_Laue_measured_fraction_max 0.512
_diffrn_reflns_limit_h_max 5
_diffrn_reflns_limit_h_min -5
_diffrn_reflns_limit_k_max 11
_diffrn_reflns_limit_k_min -2
_diffrn_reflns_limit_l_max 22
_diffrn_reflns_limit_l_min -22
_diffrn_reflns_number 1719
_diffrn_reflns_point_group_measured_fraction_full 0.512
_diffrn_reflns_point_group_measured_fraction_max 0.512
_diffrn_reflns_theta_full 'ACTA 50'
_diffrn_reflns_theta_max 24.713
_diffrn_reflns_theta_min 3.485
_diffrn_source 'micro-focus sealed X-ray tube'
_diffrn_source_type 'PhotonJet (Mo) X-ray Source'
_exptl_absorpt_coefficient_mu 0.102
_exptl_absorpt_correction_T_max 1.00000
_exptl_absorpt_correction_T_min 0.98445
_exptl_absorpt_correction_type multi-scan
_exptl_absorpt_process_details
;
CrysAlisPro 1.171.42.69a (Rigaku Oxford Diffraction, 2022)
Empirical absorption correction using spherical harmonics,
implemented in SCALE3 ABSPACK scaling algorithm.
;
_exptl_crystal_density_diffrn 1.369
_exptl_crystal_description rectangular
_exptl_crystal_F_000 536
_refine_diff_density_max 0.142
_refine_diff_density_min -0.205
_refine_diff_density_rms 0.048
_refine_ls_extinction_method none
_refine_ls_goodness_of_fit_ref 1.077
_refine_ls_hydrogen_treatment constr
_refine_ls_matrix_type full
_refine_ls_number_parameters 173
_refine_ls_number_reflns 1094
_refine_ls_number_restraints 0
_refine_ls_restrained_S_all 1.077
_refine_ls_R_factor_all 0.0734
_refine_ls_R_factor_gt 0.0567
_refine_ls_shift/su_max 0.001
_refine_ls_shift/su_mean 0.000
_refine_ls_structure_factor_coef Fsqd
_refine_ls_weighting_details 'w=1/[\s^2^(Fo^2^)+(0.1073P)^2^+0.1482P] where P=(Fo^2^+2Fc^2^)/3'
_refine_ls_weighting_scheme calc
_refine_ls_wR_factor_gt 0.1628
_refine_ls_wR_factor_ref 0.1805
_reflns_Friedel_coverage 0.000
_reflns_number_gt 807
_reflns_number_total 1094
_reflns_threshold_expression 'I > 2\s(I)'
_cod_data_source_file d4ra02372b2.cif
_cod_data_source_block na-10r_auto
_cod_original_cell_volume 1248.1(5)
_cod_original_sg_symbol_H-M 'P 21/c'
_cod_database_code 7248945
_shelx_shelxl_version_number 2016/4
_chemical_oxdiff_formula 'C H N O'
_chemical_oxdiff_usercomment 07-10-2023
_shelx_space_group_comment
;
The symmetry employed for this shelxl refinement is uniquely defined
by the following loop, which should always be used as a source of
symmetry information in preference to the above space-group names.
They are only intended as comments.
;
_reflns_odcompleteness_completeness 81.24
_reflns_odcompleteness_iscentric 1
_reflns_odcompleteness_theta 36.32
_olex2_refinement_description
;
1. Fixed Uiso
 At 1.2 times of:
  All C(H) groups, All C(H,H) groups, All N(H,H) groups
2. Others
 Fixed Sof: C00I(0.75) H00I(0.75)
3.a Rotating group:
 N005(H00A,H00B)
3.b Secondary CH2 refined with riding coordinates:
 C00E(H00E,H00F), C00F(H00G,H00H)
3.c Aromatic/amide H refined with riding coordinates:
 C009(H009), C00A(H00C), C00C(H00D)
3.d :
 C00I(H00I), C00J(H00J)
;
_smtbx_masks_void_probe_radius 1.2
_smtbx_masks_void_truncation_radius 1.2
_olex2_submission_special_instructions 'No special instructions were received'
_oxdiff_exptl_absorpt_empirical_details
;
Empirical correction (ABSPACK) includes:
- Absorption correction using spherical harmonics
- Frame scaling
;
_oxdiff_exptl_absorpt_empirical_full_max 1.052
_oxdiff_exptl_absorpt_empirical_full_min 0.932

loop_
_space_group_symop_operation_xyz
'x, y, z'
'-x, y+1/2, -z+1/2'
'-x, -y, -z'
'x, -y-1/2, z-1/2'

loop_
_atom_site_label
_atom_site_type_symbol
_atom_site_fract_x
_atom_site_fract_y
_atom_site_fract_z
_atom_site_U_iso_or_equiv
_atom_site_adp_type
_atom_site_occupancy
_atom_site_site_symmetry_order
_atom_site_calc_flag
_atom_site_refinement_flags_posn
_atom_site_refinement_flags_adp
_atom_site_refinement_flags_occupancy
_atom_site_disorder_assembly
_atom_site_disorder_group
O001 O -0.3861(5) -0.5772(3) -0.37859(11) 0.0475(12) Uani 1 1 d . . . . .
O002 O -0.4491(5) -0.2248(3) -0.39333(11) 0.0499(13) Uani 1 1 d . . . . .
O003 O -0.7548(7) -0.1373(4) -0.33694(12) 0.0591(15) Uani 1 1 d . . . . .
O004 O -0.6509(6) -0.6673(4) -0.31212(13) 0.0562(15) Uani 1 1 d . . . . .
N005 N -1.1667(6) -0.4014(4) -0.18371(12) 0.0492(15) Uani 1 1 d . . . . .
H00A H -1.272332 -0.348193 -0.187620 0.059 Uiso 1 1 d R U . . .
H00B H -1.072423 -0.400798 -0.143516 0.059 Uiso 1 1 d R U . . .
C006 C -0.6812(7) -0.4904(4) -0.30901(14) 0.0385(15) Uani 1 1 d . . . . .
C007 C -0.7167(7) -0.3127(4) -0.31748(14) 0.0382(15) Uani 1 1 d . . . . .
C008 C -0.5769(7) -0.5864(4) -0.33170(16) 0.0409(17) Uani 1 1 d . . . . .
C009 C -0.8699(7) -0.4903(4) -0.25758(13) 0.0388(15) Uani 1 1 d . . . . .
H009 H -0.919855 -0.550617 -0.237454 0.047 Uiso 1 1 calc R U . . .
C00A C -0.9070(7) -0.3113(4) -0.26672(13) 0.0412(15) Uani 1 1 d . . . . .
H00C H -0.983249 -0.250619 -0.253061 0.049 Uiso 1 1 calc R U . . .
C00B C -0.6495(8) -0.2159(5) -0.34847(15) 0.0426(17) Uani 1 1 d . . . . .
C00C C -0.6052(7) -0.4009(4) -0.33863(14) 0.0372(16) Uani 1 1 d . . . . .
H00D H -0.478285 -0.400924 -0.372947 0.045 Uiso 1 1 calc R U . . .
C00D C -0.9835(7) -0.4009(4) -0.23624(14) 0.0379(15) Uani 1 1 d . . . . .
C00E C -0.2906(8) -0.6701(5) -0.40645(18) 0.0522(18) Uani 1 1 d . . . . .
H00E H -0.450857 -0.709213 -0.426125 0.063 Uiso 1 1 calc R U . . .
H00F H -0.187655 -0.709523 -0.370453 0.063 Uiso 1 1 calc R U . . .
C00F C -0.3846(8) -0.1376(5) -0.43020(17) 0.058(2) Uani 1 1 d . . . . .
H00G H -0.199546 -0.145298 -0.447903 0.070 Uiso 1 1 calc R U . . .
H00H H -0.375655 -0.080371 -0.398973 0.070 Uiso 1 1 calc R U . . .
C00G C -0.5969(9) -0.1184(5) -0.48787(18) 0.0548(19) Uani 1 1 d . . . . .
C00H C -0.1065(8) -0.6429(5) -0.45961(17) 0.0551(19) Uani 1 1 d . . . . .
C00I C -0.7685(11) -0.1041(6) -0.5335(2) 0.046(2) Uani 0.75 1 d . . P . .
H00I H -0.905758 -0.092773 -0.570013 0.056 Uiso 0.75 1 calc R U P . .
C00J C 0.0404(12) -0.6244(7) -0.5022(2) 0.083(3) Uani 1 1 d . . . . .
H00J H 0.159534 -0.609273 -0.536739 0.100 Uiso 1 1 calc R U . . .

loop_
_atom_site_aniso_label
_atom_site_aniso_U_11
_atom_site_aniso_U_22
_atom_site_aniso_U_33
_atom_site_aniso_U_23
_atom_site_aniso_U_13
_atom_site_aniso_U_12
O001 0.0551(15) 0.028(4) 0.0615(14) -0.0050(13) 0.0181(11) -0.0033(14)
O002 0.0568(15) 0.033(4) 0.0624(14) 0.0118(13) 0.0220(10) 0.0022(15)
O003 0.081(2) 0.031(6) 0.0687(17) 0.0022(15) 0.0271(13) 0.008(2)
O004 0.0686(18) 0.032(6) 0.0704(17) 0.0041(15) 0.0221(13) -0.0002(18)
N005 0.0534(18) 0.058(5) 0.0373(14) -0.0003(13) 0.0100(11) 0.0010(16)
C006 0.0393(18) 0.037(5) 0.0392(16) -0.0045(16) 0.0046(12) -0.0015(18)
C007 0.0417(18) 0.034(5) 0.0388(15) 0.0046(16) 0.0039(12) -0.0023(18)
C008 0.046(2) 0.034(6) 0.0439(17) 0.0027(18) 0.0092(14) -0.003(2)
C009 0.0485(19) 0.029(5) 0.0387(16) 0.0039(15) 0.0044(12) -0.0082(18)
C00A 0.0450(19) 0.040(6) 0.0394(16) -0.0053(16) 0.0057(12) 0.0018(18)
C00B 0.047(2) 0.038(6) 0.0434(17) -0.0008(18) 0.0070(14) 0.004(2)
C00C 0.0452(19) 0.029(6) 0.0384(16) 0.0017(15) 0.0099(13) 0.0002(17)
C00D 0.0392(18) 0.038(6) 0.0364(16) -0.0028(15) 0.0058(12) -0.0023(17)
C00E 0.056(2) 0.039(7) 0.064(2) -0.008(2) 0.0149(16) 0.001(2)
C00F 0.053(2) 0.061(7) 0.062(2) 0.015(2) 0.0122(16) -0.006(2)
C00G 0.073(2) 0.028(7) 0.066(2) -0.001(2) 0.0221(18) -0.012(3)
C00H 0.059(2) 0.047(7) 0.060(2) -0.008(2) 0.0135(17) 0.005(2)
C00I 0.063(3) 0.034(7) 0.040(2) 0.008(2) -0.0078(19) -0.011(3)
C00J 0.096(3) 0.083(10) 0.076(3) 0.002(3) 0.040(2) -0.002(4)

loop_
_atom_type_symbol
_atom_type_description
_atom_type_scat_dispersion_real
_atom_type_scat_dispersion_imag
_atom_type_scat_source
C C 0.0033 0.0016 'International Tables Vol C Tables 4.2.6.8 and 6.1.1.4'
H H 0.0000 0.0000 'International Tables Vol C Tables 4.2.6.8 and 6.1.1.4'
N N 0.0061 0.0033 'International Tables Vol C Tables 4.2.6.8 and 6.1.1.4'
O O 0.0106 0.0060 'International Tables Vol C Tables 4.2.6.8 and 6.1.1.4'

loop_
_geom_angle_atom_site_label_1
_geom_angle_atom_site_label_2
_geom_angle_atom_site_label_3
_geom_angle
_geom_angle_site_symmetry_1
_geom_angle_site_symmetry_3
_geom_angle_publ_flag
C008 O001 C00E 115.2(4) . . ?
C00B O002 C00F 116.7(5) . . ?
H00A N005 H00B 108.8 . . ?
C00D N005 H00A 108.8 . . ?
C00D N005 H00B 110.7 . . ?
C009 C006 C008 118.1(5) . . ?
C00C C006 C008 121.8(4) . . ?
C00C C006 C009 120.0(5) . . ?
C00A C007 C00B 117.0(5) . . ?
C00C C007 C00A 120.9(5) . . ?
C00C C007 C00B 122.1(4) . . ?
O001 C008 C006 112.9(5) . . ?
O004 C008 O001 121.8(5) . . ?
O004 C008 C006 125.3(4) . . ?
C006 C009 H009 119.9 . . ?
C00D C009 C006 120.2(5) . . ?
C00D C009 H009 119.9 . . ?
C007 C00A H00C 120.1 . . ?
C007 C00A C00D 119.7(5) . . ?
C00D C00A H00C 120.1 . . ?
O002 C00B C007 112.1(5) . . ?
O003 C00B O002 121.9(5) . . ?
O003 C00B C007 126.0(4) . . ?
C006 C00C H00D 120.1 . . ?
C007 C00C C006 119.8(4) . . ?
C007 C00C H00D 120.1 . . ?
N005 C00D C00A 121.0(5) . . ?
C009 C00D N005 119.7(5) . . ?
C009 C00D C00A 119.3(4) . . ?
O001 C00E H00E 110.5 . . ?
O001 C00E H00F 110.5 . . ?
O001 C00E C00H 106.2(5) . . ?
H00E C00E H00F 108.7 . . ?
C00H C00E H00E 110.5 . . ?
C00H C00E H00F 110.5 . . ?
O002 C00F H00G 109.3 . . ?
O002 C00F H00H 109.3 . . ?
O002 C00F C00G 111.6(4) . . ?
H00G C00F H00H 108.0 . . ?
C00G C00F H00G 109.3 . . ?
C00G C00F H00H 109.3 . . ?
C00I C00G C00F 179.0(6) . . ?
C00J C00H C00E 178.0(7) . . ?
C00G C00I H00I 180.0 . . ?
C00H C00J H00J 180.0 . . ?

loop_
_geom_bond_atom_site_label_1
_geom_bond_atom_site_label_2
_geom_bond_distance
_geom_bond_site_symmetry_2
_geom_bond_publ_flag
O001 C008 1.350(5) . ?
O001 C00E 1.449(7) . ?
O002 C00B 1.354(4) . ?
O002 C00F 1.422(7) . ?
O003 C00B 1.199(7) . ?
O004 C008 1.214(7) . ?
N005 H00A 0.8737 . ?
N005 H00B 0.8725 . ?
N005 C00D 1.402(4) . ?
C006 C008 1.464(7) . ?
C006 C009 1.404(5) . ?
C006 C00C 1.394(7) . ?
C007 C00A 1.399(5) . ?
C007 C00B 1.480(8) . ?
C007 C00C 1.377(7) . ?
C009 H009 0.9400 . ?
C009 C00D 1.395(7) . ?
C00A H00C 0.9400 . ?
C00A C00D 1.404(7) . ?
C00C H00D 0.9400 . ?
C00E H00E 0.9800 . ?
C00E H00F 0.9800 . ?
C00E C00H 1.461(6) . ?
C00F H00G 0.9800 . ?
C00F H00H 0.9800 . ?
C00F C00G 1.475(6) . ?
C00G C00I 1.176(6) . ?
C00H C00J 1.158(6) . ?
C00I H00I 0.9400 . ?
C00J H00J 0.9400 . ?

loop_
_geom_torsion_atom_site_label_1
_geom_torsion_atom_site_label_2
_geom_torsion_atom_site_label_3
_geom_torsion_atom_site_label_4
_geom_torsion
_geom_torsion_site_symmetry_1
_geom_torsion_site_symmetry_2
_geom_torsion_site_symmetry_3
_geom_torsion_site_symmetry_4
_geom_torsion_publ_flag
C006 C009 C00D N005 -178.5(2) . . . . ?
C006 C009 C00D C00A 0.0(4) . . . . ?
C007 C00A C00D N005 177.9(2) . . . . ?
C007 C00A C00D C009 -0.5(4) . . . . ?
C008 O001 C00E C00H 175.3(2) . . . . ?
C008 C006 C009 C00D -177.5(3) . . . . ?
C008 C006 C00C C007 177.6(3) . . . . ?
C009 C006 C008 O001 -176.7(2) . . . . ?
C009 C006 C008 O004 3.9(5) . . . . ?
C009 C006 C00C C007 -0.3(5) . . . . ?
C00A C007 C00B O002 175.7(2) . . . . ?
C00A C007 C00B O003 -4.5(5) . . . . ?
C00A C007 C00C C006 -0.3(5) . . . . ?
C00B O002 C00F C00G -78.7(5) . . . . ?
C00B C007 C00A C00D 178.8(3) . . . . ?
C00B C007 C00C C006 -178.3(3) . . . . ?
C00C C006 C008 O001 5.4(4) . . . . ?
C00C C006 C008 O004 -173.9(3) . . . . ?
C00C C006 C009 C00D 0.4(4) . . . . ?
C00C C007 C00A C00D 0.7(4) . . . . ?
C00C C007 C00B O002 -6.3(4) . . . . ?
C00C C007 C00B O003 173.5(3) . . . . ?
C00E O001 C008 O004 3.6(4) . . . . ?
C00E O001 C008 C006 -175.8(3) . . . . ?
C00F O002 C00B O003 -4.7(5) . . . . ?
C00F O002 C00B C007 175.1(3) . . . . ?
